data_7709227
loop_
_publ_author_name
'Zhu, Jie'
'Samperisi, Laura'
'Kalaj, Mark'
'Chiong, Jerika A.'
'Bailey, Jake B.'
'Zhang, Zhiyin'
'Yu, Chung-Jui'
'Sikma, R. Eric'
'Zou, Xiaodong'
'Cohen, Seth M.'
'Huang, Zhehao'
'Tezcan, F. Akif'

_publ_section_title
;
 Metal-hydrogen-pi-bonded organic frameworks.
;
_journal_issue 5
_journal_name_full 'Dalton transactions (Cambridge, England : 2003)'
_journal_page_first 1927
_journal_page_last 1935
_journal_paper_doi 10.1039/d1dt04278e
_journal_volume 51
_journal_year 2022
_chemical_formula_sum 'C33 Fe N6 O12'
_chemical_formula_weight 728.24
_space_group_crystal_system trigonal
_space_group_IT_number 165
_space_group_name_Hall '-P 3 2"c'
_space_group_name_H-M_alt 'P -3 c 1'
_audit_creation_method SHELXL-2014/7
_audit_update_record
;
2021-09-03 deposited with the CCDC.	2022-01-05 downloaded from the CCDC.
;
_cell_angle_alpha 90
_cell_angle_beta 90
_cell_angle_gamma 120
_cell_formula_units_Z 4
_cell_length_a 18.200(3)
_cell_length_b 18.200(3)
_cell_length_c 16.170(3)
_cell_measurement_reflns_used 8841
_cell_measurement_temperature 98(2)
_cell_measurement_theta_max 0.936
_cell_measurement_theta_min 0.046
_cell_volume 4638.6(14)
_computing_structure_refinement 'SHELXL-2014/7 (Sheldrick, 2014)'
_diffrn_ambient_temperature 98(2)
_diffrn_measured_fraction_theta_full 0.936
_diffrn_measured_fraction_theta_max 0.936
_diffrn_measurement_device_type 'JEOL JEM-2100 LaB6 '
_diffrn_radiation_type electrons
_diffrn_radiation_wavelength 0.0251
_diffrn_reflns_av_R_equivalents 0.2565
_diffrn_reflns_av_unetI/netI 0.1789
_diffrn_reflns_Laue_measured_fraction_full 0.936
_diffrn_reflns_Laue_measured_fraction_max 0.936
_diffrn_reflns_limit_h_max 18
_diffrn_reflns_limit_h_min -18
_diffrn_reflns_limit_k_max 17
_diffrn_reflns_limit_k_min -17
_diffrn_reflns_limit_l_max 16
_diffrn_reflns_limit_l_min -16
_diffrn_reflns_number 8841
_diffrn_reflns_point_group_measured_fraction_full 0.936
_diffrn_reflns_point_group_measured_fraction_max 0.936
_diffrn_reflns_theta_full 0.736
_diffrn_reflns_theta_max 0.936
_diffrn_reflns_theta_min 0.046
_exptl_absorpt_coefficient_mu 0.000
_exptl_crystal_colour red
_exptl_crystal_density_diffrn 1.043
_exptl_crystal_description needle-like
_exptl_crystal_F_000 508
_refine_diff_density_max 0.168
_refine_diff_density_min -0.173
_refine_diff_density_rms 0.058
_refine_ls_extinction_method none
_refine_ls_goodness_of_fit_ref 1.324
_refine_ls_hydrogen_treatment undef
_refine_ls_matrix_type full
_refine_ls_number_parameters 111
_refine_ls_number_reflns 1634
_refine_ls_number_restraints 22
_refine_ls_restrained_S_all 1.713
_refine_ls_R_factor_all 0.3285
_refine_ls_R_factor_gt 0.2092
_refine_ls_shift/su_max 0.000
_refine_ls_shift/su_mean 0.000
_refine_ls_structure_factor_coef Fsqd
_refine_ls_weighting_details 'w=1/[\s^2^(Fo^2^)+(0.2000P)^2^] where P=(Fo^2^+2Fc^2^)/3'
_refine_ls_weighting_scheme calc
_refine_ls_wR_factor_gt 0.4527
_refine_ls_wR_factor_ref 0.5176
_reflns_Friedel_coverage 0.000
_reflns_number_gt 612
_reflns_number_total 1634
_reflns_threshold_expression 'I > 2\s(I)'
_cod_data_source_file d1dt04278e2.cif
_cod_data_source_block Fe-HAF-2
_cod_depositor_comments 'Adding full bibliography for 7709227--7709228.cif.'
_cod_original_cell_volume 4638.6(16)
_cod_database_code 7709227
_shelx_shelxl_version_number 2014/7
_shelx_space_group_comment
;
The symmetry employed for this shelxl refinement is uniquely defined
by the following loop, which should always be used as a source of
symmetry information in preference to the above space-group names.
They are only intended as comments.
;

loop_
_space_group_symop_operation_xyz
'x, y, z'
'-y, x-y, z'
'-x+y, -x, z'
'y, x, -z+1/2'
'x-y, -y, -z+1/2'
'-x, -x+y, -z+1/2'
'-x, -y, -z'
'y, -x+y, -z'
'x-y, x, -z'
'-y, -x, z-1/2'
'-x+y, y, z-1/2'
'x, x-y, z-1/2'

loop_
_atom_site_label
_atom_site_type_symbol
_atom_site_fract_x
_atom_site_fract_y
_atom_site_fract_z
_atom_site_U_iso_or_equiv
_atom_site_adp_type
_atom_site_occupancy
_atom_site_site_symmetry_order
_atom_site_calc_flag
_atom_site_refinement_flags_posn
_atom_site_refinement_flags_adp
_atom_site_refinement_flags_occupancy
_atom_site_disorder_assembly
_atom_site_disorder_group
Fe Fe 0.6667 0.3333 0.3701(4) 0.101(5) Uani 1 3 d S T P . .
C7 C 0.6011(12) 0.5915(11) 0.5711(6) 0.105(4) Uani 1 1 d D . . . .
C2 C 0.6315(12) 0.5382(11) 0.4440(6) 0.105(4) Uani 1 1 d D . . . .
C8 C 0.6288(12) 0.5421(11) 0.5298(6) 0.105(4) Uani 1 1 d D . . . .
C9 C 0.5984(14) 0.5934(14) 0.6594(6) 0.136(6) Uani 1 1 d D . . . .
C1 C 0.6557(11) 0.4766(12) 0.4066(7) 0.089(6) Uani 1 1 d . . . . .
C3 C 0.6066(12) 0.5841(11) 0.3951(6) 0.105(4) Uani 1 1 d D . . . .
O2 O 0.6394(11) 0.4107(12) 0.4435(6) 0.096(6) Uani 1 1 d . . . . .
C4 C 0.5782(12) 0.6344(11) 0.4339(6) 0.105(4) Uani 1 1 d D . . . .
C5 C 0.5457(14) 0.6796(12) 0.3794(7) 0.105(4) Uani 1 1 d . . . . .
C6 C 0.5746(12) 0.6382(11) 0.5204(5) 0.105(4) Uani 1 1 d D . . . .
N1 N 0.6920(14) 0.4959(15) 0.3313(9) 0.128(8) Uani 1 1 d . . . . .
O1 O 0.7105(14) 0.4381(14) 0.2991(7) 0.139(8) Uani 1 1 d . . . . .
N2 N 0.4825(18) 0.6873(15) 0.4079(9) 0.150(10) Uani 1 1 d . . . . .
C10 C 0.5575(14) 0.6352(14) 0.7032(6) 0.136(6) Uani 1 1 d D . . . .
C11 C 0.6350(15) 0.5552(15) 0.7129(6) 0.136(6) Uani 1 1 d D . . . .
O3 O 0.5782(15) 0.7042(16) 0.3102(7) 0.172(10) Uani 1 1 d . . . . .
O4 O 0.4431(19) 0.725(2) 0.3659(8) 0.213(13) Uani 1 1 d . . . . .

loop_
_atom_site_aniso_label
_atom_site_aniso_U_11
_atom_site_aniso_U_22
_atom_site_aniso_U_33
_atom_site_aniso_U_23
_atom_site_aniso_U_13
_atom_site_aniso_U_12
Fe 0.143(7) 0.143(7) 0.016(3) 0.000 0.000 0.072(4)
C7 0.174(8) 0.141(7) 0.015(3) 0.001(3) -0.009(3) 0.089(6)
C2 0.174(8) 0.141(7) 0.015(3) 0.001(3) -0.009(3) 0.089(6)
C8 0.174(8) 0.141(7) 0.015(3) 0.001(3) -0.009(3) 0.089(6)
C9 0.226(14) 0.234(15) 0.024(4) 0.008(6) 0.013(6) 0.171(12)
C1 0.133(17) 0.115(16) 0.011(7) 0.004(8) -0.001(7) 0.057(14)
C3 0.174(8) 0.141(7) 0.015(3) 0.001(3) -0.009(3) 0.089(6)
O2 0.145(15) 0.157(17) 0.022(5) 0.004(8) 0.009(7) 0.102(14)
C4 0.174(8) 0.141(7) 0.015(3) 0.001(3) -0.009(3) 0.089(6)
C5 0.174(8) 0.141(7) 0.015(3) 0.001(3) -0.009(3) 0.089(6)
C6 0.174(8) 0.141(7) 0.015(3) 0.001(3) -0.009(3) 0.089(6)
N1 0.18(2) 0.17(2) 0.050(9) -0.029(10) 0.007(10) 0.105(17)
O1 0.22(2) 0.168(19) 0.023(6) 0.022(8) 0.007(9) 0.096(19)
N2 0.27(3) 0.23(3) 0.049(8) -0.007(11) -0.006(12) 0.20(2)
C10 0.226(14) 0.234(15) 0.024(4) 0.008(6) 0.013(6) 0.171(12)
C11 0.226(14) 0.234(15) 0.024(4) 0.008(6) 0.013(6) 0.171(12)
O3 0.23(2) 0.26(3) 0.034(7) 0.003(9) -0.028(9) 0.13(2)
O4 0.37(4) 0.33(4) 0.035(7) -0.027(12) -0.034(11) 0.24(3)

loop_
_atom_type_symbol
_atom_type_description
_atom_type_scat_dispersion_real
_atom_type_scat_dispersion_imag
_atom_type_scat_source
C C 0.0000 0.0000 'International Tables Vol C Tables 4.2.6.8 and 6.1.1.4'
N N 0.0000 0.0000 'International Tables Vol C Tables 4.2.6.8 and 6.1.1.4'
O O 0.0000 0.0000 'International Tables Vol C Tables 4.2.6.8 and 6.1.1.4'
Fe Fe 0.0000 0.0000 'International Tables Vol C Tables 4.2.6.8 and 6.1.1.4'

loop_
_geom_angle_atom_site_label_1
_geom_angle_atom_site_label_2
_geom_angle_atom_site_label_3
_geom_angle
_geom_angle_site_symmetry_1
_geom_angle_site_symmetry_3
_geom_angle_publ_flag
O1 Fe O1 90.8(7) 3_665 2_655 ?
O1 Fe O1 90.8(7) 3_665 . ?
O1 Fe O1 90.8(7) 2_655 . ?
O1 Fe O2 78.5(8) 3_665 3_665 ?
O1 Fe O2 162.9(9) 2_655 3_665 ?
O1 Fe O2 102.5(7) . 3_665 ?
O1 Fe O2 162.9(9) 3_665 . ?
O1 Fe O2 102.5(7) 2_655 . ?
O1 Fe O2 78.5(8) . . ?
O2 Fe O2 90.7(6) 3_665 . ?
O1 Fe O2 102.5(7) 3_665 2_655 ?
O1 Fe O2 78.5(8) 2_655 2_655 ?
O1 Fe O2 162.9(9) . 2_655 ?
O2 Fe O2 90.7(6) 3_665 2_655 ?
O2 Fe O2 90.7(6) . 2_655 ?
C8 C7 C6 116.4(9) . . ?
C8 C7 C9 121.3(11) . . ?
C6 C7 C9 122.3(12) . . ?
C3 C2 C8 120.7(13) . . ?
C3 C2 C1 121.5(10) . . ?
C8 C2 C1 117.6(12) . . ?
C2 C8 C7 122.8(12) . . ?
C7 C9 C11 123.4(11) . . ?
C7 C9 C10 121.4(11) . . ?
C11 C9 C10 115.2(9) . . ?
O2 C1 N1 122.6(17) . . ?
O2 C1 C2 120.5(12) . . ?
N1 C1 C2 116.9(16) . . ?
C2 C3 C4 118.5(10) . . ?
C1 O2 Fe 111.0(10) . . ?
C6 C4 C3 121.2(11) . . ?
C6 C4 C5 120.9(14) . . ?
C3 C4 C5 117.8(10) . . ?
O3 C5 N2 124.4(19) . . ?
O3 C5 C4 118(2) . . ?
N2 C5 C4 117.1(14) . . ?
C4 C6 C7 120.4(12) . . ?
C1 N1 O1 115.1(18) . . ?
N1 O1 Fe 112.3(12) . . ?
C5 N2 O4 125.2(18) . . ?
C11 C10 C9 120.0(12) 4_556 . ?
C10 C11 C9 124.8(12) 4_556 . ?

loop_
_geom_bond_atom_site_label_1
_geom_bond_atom_site_label_2
_geom_bond_distance
_geom_bond_site_symmetry_2
_geom_bond_publ_flag
Fe O1 2.017(18) 3_665 ?
Fe O1 2.017(18) 2_655 ?
Fe O1 2.017(18) . ?
Fe O2 2.082(14) 3_665 ?
Fe O2 2.082(14) . ?
Fe O2 2.082(14) 2_655 ?
C7 C8 1.401(14) . ?
C7 C6 1.427(14) . ?
C7 C9 1.430(16) . ?
C2 C3 1.379(14) . ?
C2 C8 1.391(12) . ?
C2 C1 1.52(2) . ?
C9 C11 1.462(13) . ?
C9 C10 1.483(14) . ?
C1 O2 1.24(2) . ?
C1 N1 1.35(2) . ?
C3 C4 1.405(14) . ?
C4 C6 1.405(12) . ?
C4 C5 1.51(2) . ?
C5 O3 1.24(2) . ?
C5 N2 1.31(3) . ?
N1 O1 1.36(3) . ?
N2 O4 1.39(3) . ?
C10 C11 1.357(11) 4_556 ?
C11 C10 1.357(11) 4_556 ?
